data_4508116
loop_
_publ_author_name
'Wang, Fang'
'Jing, Xuemin'
'Zheng, Bing'
'Li, Guanghua'
'Zeng, Guang'
'Huo, Qisheng'
'Liu, Yunling'

_publ_section_title
;
 Four Cd-Based Metal--Organic Frameworks with Structural Varieties Derived
 from the Replacement of Organic Linkers
;
_journal_issue 8
_journal_name_full 'Crystal Growth &amp; Design'
_journal_page_first 3522
_journal_paper_doi 10.1021/cg400486q
_journal_volume 13
_journal_year 2013
_chemical_formula_moiety 'C16 H14 Cd N2 O5'
_chemical_formula_sum 'C16 H14 Cd N2 O5'
_chemical_formula_weight 426.69
_chemical_name_systematic
; 
 ? 
;
_space_group_IT_number 14
_symmetry_cell_setting monoclinic
_symmetry_space_group_name_Hall '-P 2ybc'
_symmetry_space_group_name_H-M 'P 1 21/c 1'
_atom_sites_solution_hydrogens geom
_atom_sites_solution_primary direct
_atom_sites_solution_secondary difmap
_audit_creation_method SHELXL-97
_cell_angle_alpha 90.00
_cell_angle_beta 105.11(3)
_cell_angle_gamma 90.00
_cell_formula_units_Z 4
_cell_length_a 9.2420(18)
_cell_length_b 18.201(4)
_cell_length_c 9.7270(19)
_cell_measurement_temperature 293(2)
_cell_volume 1579.6(6)
_computing_cell_refinement Process-auto
_computing_data_collection Process-auto
_computing_data_reduction Process-auto
_computing_structure_refinement 'SHELXL-97 (Sheldrick, 1997)'
_computing_structure_solution 'SHELXS-97 (Sheldrick, 1990)'
_diffrn_ambient_temperature 293(2)
_diffrn_detector_area_resol_mean 10.0
_diffrn_measured_fraction_theta_full 0.994
_diffrn_measured_fraction_theta_max 0.994
_diffrn_measurement_device_type 'Rigaku RAXIS-RAPID'
_diffrn_measurement_method omega-scan
_diffrn_radiation_monochromator graphite
_diffrn_radiation_source 'fine-focus sealed tube'
_diffrn_radiation_type MoK\a
_diffrn_radiation_wavelength 0.71073
_diffrn_reflns_av_R_equivalents 0.0196
_diffrn_reflns_av_sigmaI/netI 0.0155
_diffrn_reflns_limit_h_max 11
_diffrn_reflns_limit_h_min -11
_diffrn_reflns_limit_k_max 23
_diffrn_reflns_limit_k_min -23
_diffrn_reflns_limit_l_max 12
_diffrn_reflns_limit_l_min -10
_diffrn_reflns_number 15181
_diffrn_reflns_theta_full 27.44
_diffrn_reflns_theta_max 27.44
_diffrn_reflns_theta_min 3.12
_diffrn_standards_decay_% 0
_diffrn_standards_interval_count 0
_diffrn_standards_interval_time 0
_diffrn_standards_number 0
_exptl_absorpt_coefficient_mu 1.412
_exptl_absorpt_correction_T_max 0.7518
_exptl_absorpt_correction_T_min 0.6857
_exptl_absorpt_correction_type empirical
_exptl_absorpt_process_details Process-auto
_exptl_crystal_colour 'light yellow'
_exptl_crystal_density_diffrn 1.794
_exptl_crystal_density_meas ?
_exptl_crystal_density_method 'not measured'
_exptl_crystal_description block
_exptl_crystal_F_000 848
_exptl_crystal_size_max 0.28
_exptl_crystal_size_mid 0.23
_exptl_crystal_size_min 0.21
_refine_diff_density_max 0.936
_refine_diff_density_min -0.877
_refine_diff_density_rms 0.094
_refine_ls_extinction_method none
_refine_ls_goodness_of_fit_ref 1.045
_refine_ls_hydrogen_treatment constr
_refine_ls_matrix_type full
_refine_ls_number_parameters 217
_refine_ls_number_reflns 3587
_refine_ls_number_restraints 30
_refine_ls_restrained_S_all 1.059
_refine_ls_R_factor_all 0.0348
_refine_ls_R_factor_gt 0.0315
_refine_ls_shift/su_max 0.001
_refine_ls_shift/su_mean 0.000
_refine_ls_structure_factor_coef Fsqd
_refine_ls_weighting_details 'calc w=1/[\s^2^(Fo^2^)+(0.0429P)^2^+3.3612P] where P=(Fo^2^+2Fc^2^)/3'
_refine_ls_weighting_scheme calc
_refine_ls_wR_factor_gt 0.0849
_refine_ls_wR_factor_ref 0.0862
_reflns_number_gt 3216
_reflns_number_total 3587
_reflns_threshold_expression >2sigma(I)
_cod_data_source_file cg400486q_si_001.cif
_cod_data_source_block compound1
_cod_depositor_comments
;
The following automatic conversions were performed:

'_chemical_melting_point' value 'not measured' was changed to '?' -
the value is undefined or not given.

Automatic conversion script
Id: cif_fix_values 1891 2012-01-12 08:04:46Z andrius 

The following automatic conversions were performed:

'_exptl_crystal_density_meas' value 'none' was changed to '?' - the
value is perceived as not measured.

Automatic conversion script
Id: cif_fix_values 3008 2015-01-20 13:52:24Z robertas 
;
_cod_original_cell_volume 1579.7(5)
_cod_original_sg_symbol_H-M P2(1)/c
_cod_database_code 4508116

loop_
_symmetry_equiv_pos_as_xyz
'x, y, z'
'-x, y+1/2, -z+1/2'
'-x, -y, -z'
'x, -y-1/2, z-1/2'

loop_
_atom_site_label
_atom_site_type_symbol
_atom_site_fract_x
_atom_site_fract_y
_atom_site_fract_z
_atom_site_U_iso_or_equiv
_atom_site_adp_type
_atom_site_occupancy
_atom_site_symmetry_multiplicity
_atom_site_calc_flag
_atom_site_refinement_flags
Cd1 Cd 0.63363(2) 0.566274(11) 0.93828(2) 0.02607(9) Uani 1 1 d .
O1 O 0.4382(3) 0.59919(13) 0.7490(3) 0.0403(6) Uani 1 1 d .
O2 O 0.5773(3) 0.69438(15) 0.8389(3) 0.0506(7) Uani 1 1 d .
O3 O 0.2312(3) 0.95706(13) 0.4751(3) 0.0399(6) Uani 1 1 d .
O4 O 0.4685(3) 0.93897(12) 0.5921(3) 0.0332(5) Uani 1 1 d .
O5 O 0.7783(4) 0.5538(2) 0.7712(4) 0.0647(9) Uani 1 1 d U
N1 N -0.1739(3) 0.62755(15) 0.0916(3) 0.0307(6) Uani 1 1 d .
N2 N 0.7858(6) 0.5668(2) 0.5447(5) 0.0679(12) Uani 1 1 d U
C1 C -0.0402(4) 0.59464(18) 0.1419(4) 0.0332(7) Uani 1 1 d .
H1 H -0.0239 0.5491 0.1050 0.100 Uiso 1 1 calc .
C2 C 0.0742(4) 0.62598(18) 0.2466(4) 0.0320(7) Uani 1 1 d .
H2 H 0.1652 0.6016 0.2785 0.100 Uiso 1 1 calc .
C3 C 0.0530(3) 0.69397(16) 0.3041(3) 0.0278(6) Uani 1 1 d .
C4 C -0.0849(4) 0.72847(18) 0.2490(4) 0.0368(8) Uani 1 1 d .
H4 H -0.1039 0.7743 0.2830 0.100 Uiso 1 1 calc .
C5 C -0.1930(4) 0.69401(19) 0.1434(4) 0.0366(8) Uani 1 1 d .
H5 H -0.2835 0.7182 0.1066 0.100 Uiso 1 1 calc .
C6 C 0.1719(3) 0.72713(17) 0.4200(3) 0.0268(6) Uani 1 1 d .
C7 C 0.2632(3) 0.68329(15) 0.5249(3) 0.0272(6) Uani 1 1 d .
H7 H 0.2490 0.6327 0.5224 0.100 Uiso 1 1 calc .
C8 C 0.3758(3) 0.71437(16) 0.6338(3) 0.0262(6) Uani 1 1 d .
C9 C 0.4004(3) 0.78966(16) 0.6342(3) 0.0259(6) Uani 1 1 d .
H9 H 0.4777 0.8104 0.7044 0.100 Uiso 1 1 calc .
C10 C 0.3105(3) 0.83410(15) 0.5308(3) 0.0246(6) Uani 1 1 d .
C11 C 0.1941(3) 0.80326(16) 0.4259(3) 0.0270(6) Uani 1 1 d .
H11 H 0.1308 0.8334 0.3594 0.100 Uiso 1 1 calc .
C12 C 0.4712(4) 0.66634(18) 0.7487(3) 0.0313(7) Uani 1 1 d .
C13 C 0.3368(4) 0.91525(16) 0.5318(3) 0.0284(6) Uani 1 1 d .
C14 C 0.7206(7) 0.5556(3) 0.6436(6) 0.0659(13) Uani 1 1 d U
H14 H 0.6176 0.5479 0.6149 0.100 Uiso 1 1 calc .
C15 C 0.7089(11) 0.5676(5) 0.3948(10) 0.113(3) Uani 1 1 d U
H15A H 0.7792 0.5782 0.3402 0.100 Uiso 1 1 calc .
H15B H 0.6323 0.6046 0.3771 0.100 Uiso 1 1 calc .
H15C H 0.6640 0.5204 0.3675 0.100 Uiso 1 1 calc .
C16 C 0.9459(10) 0.5823(5) 0.5823(9) 0.104(2) Uani 1 1 d U
H16A H 0.9779 0.5901 0.4971 0.100 Uiso 1 1 calc .
H16B H 0.9995 0.5414 0.6338 0.100 Uiso 1 1 calc .
H16C H 0.9658 0.6255 0.6407 0.100 Uiso 1 1 calc .

loop_
_atom_site_aniso_label
_atom_site_aniso_U_11
_atom_site_aniso_U_22
_atom_site_aniso_U_33
_atom_site_aniso_U_23
_atom_site_aniso_U_13
_atom_site_aniso_U_12
Cd1 0.02697(13) 0.01853(12) 0.02561(13) 0.00197(8) -0.00583(9) -0.00016(8)
O1 0.0423(14) 0.0262(11) 0.0419(14) 0.0127(10) -0.0076(11) 0.0032(10)
O2 0.0489(16) 0.0404(14) 0.0433(15) 0.0082(12) -0.0221(12) 0.0008(12)
O3 0.0388(13) 0.0206(10) 0.0526(16) 0.0021(10) -0.0022(12) 0.0032(10)
O4 0.0379(13) 0.0243(11) 0.0322(12) -0.0022(9) -0.0002(10) -0.0099(9)
O5 0.0650(12) 0.0692(12) 0.0603(12) 0.0011(9) 0.0173(9) 0.0054(9)
N1 0.0287(13) 0.0265(13) 0.0297(13) -0.0004(10) -0.0052(11) -0.0036(11)
N2 0.0694(14) 0.0697(14) 0.0647(14) 0.0020(9) 0.0178(10) -0.0044(9)
C1 0.0318(17) 0.0281(15) 0.0352(17) -0.0055(13) 0.0006(14) -0.0017(13)
C2 0.0252(15) 0.0284(15) 0.0362(17) -0.0028(13) -0.0030(13) -0.0002(12)
C3 0.0271(14) 0.0224(14) 0.0274(15) 0.0025(11) -0.0047(12) -0.0056(12)
C4 0.0334(17) 0.0230(14) 0.044(2) -0.0042(13) -0.0072(15) 0.0011(13)
C5 0.0306(16) 0.0291(16) 0.0399(19) -0.0010(13) -0.0090(14) 0.0025(13)
C6 0.0246(14) 0.0218(14) 0.0279(15) 0.0007(11) -0.0037(12) -0.0026(11)
C7 0.0295(15) 0.0175(13) 0.0294(15) 0.0032(11) -0.0016(12) -0.0030(11)
C8 0.0252(14) 0.0221(14) 0.0264(15) 0.0032(11) -0.0022(12) 0.0011(11)
C9 0.0234(14) 0.0235(14) 0.0246(14) 0.0005(11) -0.0048(11) -0.0018(11)
C10 0.0257(14) 0.0174(13) 0.0269(14) 0.0013(11) 0.0001(11) -0.0009(11)
C11 0.0271(14) 0.0195(13) 0.0282(15) 0.0040(11) -0.0040(12) -0.0006(11)
C12 0.0306(16) 0.0294(15) 0.0285(16) 0.0066(12) -0.0020(13) 0.0060(13)
C13 0.0353(16) 0.0190(13) 0.0272(15) 0.0000(11) 0.0017(13) -0.0034(12)
C14 0.0667(15) 0.0670(15) 0.0642(15) 0.0008(10) 0.0174(10) 0.0003(10)
C15 0.113(3) 0.113(3) 0.111(3) 0.0014(10) 0.0290(12) -0.0013(10)
C16 0.104(2) 0.105(2) 0.103(2) -0.0006(10) 0.0279(11) -0.0014(10)

loop_
_atom_type_symbol
_atom_type_description
_atom_type_scat_dispersion_real
_atom_type_scat_dispersion_imag
_atom_type_scat_source
C C 0.0033 0.0016 'International Tables Vol C Tables 4.2.6.8 and 6.1.1.4'
H H 0.0000 0.0000 'International Tables Vol C Tables 4.2.6.8 and 6.1.1.4'
N N 0.0061 0.0033 'International Tables Vol C Tables 4.2.6.8 and 6.1.1.4'
O O 0.0106 0.0060 'International Tables Vol C Tables 4.2.6.8 and 6.1.1.4'
Cd Cd -0.8075 1.2024 'International Tables Vol C Tables 4.2.6.8 and 6.1.1.4'

loop_
_geom_angle_atom_site_label_1
_geom_angle_atom_site_label_2
_geom_angle_atom_site_label_3
_geom_angle
_geom_angle_site_symmetry_1
_geom_angle_site_symmetry_3
N1 Cd1 O1 135.20(9) 1_656 .
N1 Cd1 O5 90.68(12) 1_656 .
O1 Cd1 O5 86.67(12) . .
N1 Cd1 O3 85.94(9) 1_656 2_646
O1 Cd1 O3 137.01(9) . 2_646
O5 Cd1 O3 79.89(11) . 2_646
N1 Cd1 O4 97.21(10) 1_656 4_576
O1 Cd1 O4 90.87(9) . 4_576
O5 Cd1 O4 170.91(11) . 4_576
O3 Cd1 O4 96.11(9) 2_646 4_576
N1 Cd1 O4 137.40(9) 1_656 2_646
O1 Cd1 O4 87.31(8) . 2_646
O5 Cd1 O4 95.36(11) . 2_646
O3 Cd1 O4 54.07(8) 2_646 2_646
O4 Cd1 O4 75.77(9) 4_576 2_646
N1 Cd1 O2 81.22(9) 1_656 .
O1 Cd1 O2 53.99(8) . .
O5 Cd1 O2 85.59(12) . .
O3 Cd1 O2 160.47(10) 2_646 .
O4 Cd1 O2 100.03(9) 4_576 .
O4 Cd1 O2 141.22(8) 2_646 .
N1 Cd1 C12 108.08(10) 1_656 .
O1 Cd1 C12 27.13(9) . .
O5 Cd1 C12 84.87(12) . .
O3 Cd1 C12 159.44(10) 2_646 .
O4 Cd1 C12 96.89(9) 4_576 .
O4 Cd1 C12 114.44(9) 2_646 .
O2 Cd1 C12 26.87(9) . .
C12 O1 Cd1 96.6(2) . .
C12 O2 Cd1 86.4(2) . .
C13 O3 Cd1 94.3(2) . 2_656
C13 O4 Cd1 112.6(2) . 4_575
C13 O4 Cd1 88.48(19) . 2_656
Cd1 O4 Cd1 104.23(9) 4_575 2_656
C14 O5 Cd1 121.4(4) . .
C5 N1 C1 117.6(3) . .
C5 N1 Cd1 121.9(2) . 1_454
C1 N1 Cd1 120.3(2) . 1_454
C14 N2 C15 123.8(6) . .
C14 N2 C16 119.3(6) . .
C15 N2 C16 116.9(6) . .
N1 C1 C2 122.5(3) . .
N1 C1 H1 118.8 . .
C2 C1 H1 118.8 . .
C1 C2 C3 120.1(3) . .
C1 C2 H2 120.0 . .
C3 C2 H2 120.0 . .
C2 C3 C4 117.1(3) . .
C2 C3 C6 120.9(3) . .
C4 C3 C6 122.1(3) . .
C5 C4 C3 119.5(3) . .
C5 C4 H4 120.3 . .
C3 C4 H4 120.3 . .
N1 C5 C4 123.3(3) . .
N1 C5 H5 118.4 . .
C4 C5 H5 118.4 . .
C7 C6 C11 118.8(3) . .
C7 C6 C3 120.8(3) . .
C11 C6 C3 120.4(3) . .
C6 C7 C8 120.9(3) . .
C6 C7 H7 119.6 . .
C8 C7 H7 119.6 . .
C9 C8 C7 119.4(3) . .
C9 C8 C12 120.4(3) . .
C7 C8 C12 120.2(3) . .
C10 C9 C8 120.5(3) . .
C10 C9 H9 119.8 . .
C8 C9 H9 119.8 . .
C9 C10 C11 119.9(3) . .
C9 C10 C13 120.4(3) . .
C11 C10 C13 119.7(3) . .
C10 C11 C6 120.4(3) . .
C10 C11 H11 119.8 . .
C6 C11 H11 119.8 . .
O2 C12 O1 122.9(3) . .
O2 C12 C8 119.1(3) . .
O1 C12 C8 118.0(3) . .
O2 C12 Cd1 66.72(18) . .
O1 C12 Cd1 56.26(16) . .
C8 C12 Cd1 173.8(2) . .
O3 C13 O4 122.5(3) . .
O3 C13 C10 119.5(3) . .
O4 C13 C10 118.0(3) . .
O5 C14 N2 127.2(6) . .
O5 C14 H14 116.4 . .
N2 C14 H14 116.4 . .
N2 C15 H15A 109.5 . .
N2 C15 H15B 109.5 . .
H15A C15 H15B 109.5 . .
N2 C15 H15C 109.5 . .
H15A C15 H15C 109.5 . .
H15B C15 H15C 109.5 . .
N2 C16 H16A 109.5 . .
N2 C16 H16B 109.5 . .
H16A C16 H16B 109.5 . .
N2 C16 H16C 109.5 . .
H16A C16 H16C 109.5 . .
H16B C16 H16C 109.5 . .

loop_
_geom_bond_atom_site_label_1
_geom_bond_atom_site_label_2
_geom_bond_distance
_geom_bond_site_symmetry_2
Cd1 N1 2.291(3) 1_656
Cd1 O1 2.297(2) .
Cd1 O5 2.369(4) .
Cd1 O3 2.382(2) 2_646
Cd1 O4 2.401(3) 4_576
Cd1 O4 2.490(2) 2_646
Cd1 O2 2.526(3) .
Cd1 C12 2.744(3) .
O1 C12 1.260(4) .
O2 C12 1.243(4) .
O3 C13 1.247(4) .
O3 Cd1 2.382(2) 2_656
O4 C13 1.281(4) .
O4 Cd1 2.401(3) 4_575
O4 Cd1 2.490(2) 2_656
O5 C14 1.217(6) .
N1 C5 1.340(4) .
N1 C1 1.345(4) .
N1 Cd1 2.291(3) 1_454
N2 C14 1.278(7) .
N2 C15 1.446(10) .
N2 C16 1.456(11) .
C1 C2 1.385(4) .
C1 H1 0.9300 .
C2 C3 1.393(4) .
C2 H2 0.9300 .
C3 C4 1.396(4) .
C3 C6 1.482(4) .
C4 C5 1.383(5) .
C4 H4 0.9300 .
C5 H5 0.9300 .
C6 C7 1.393(4) .
C6 C11 1.400(4) .
C7 C8 1.396(4) .
C7 H7 0.9300 .
C8 C9 1.389(4) .
C8 C12 1.509(4) .
C9 C10 1.386(4) .
C9 H9 0.9300 .
C10 C11 1.393(4) .
C10 C13 1.496(4) .
C11 H11 0.9300 .
C14 H14 0.9300 .
C15 H15A 0.9600 .
C15 H15B 0.9600 .
C15 H15C 0.9600 .
C16 H16A 0.9600 .
C16 H16B 0.9600 .
C16 H16C 0.9600 .
